data_7000522
loop_
_publ_author_name
'Fessler, Markus'
'Eller, Sylvia'
'Bachmann, Christian'
'Gutmann, Rene'
'Trettenbrein, Barbara'
'Kopacka, Holger'
'Mueller, Thomas'
'Brueggeller, Peter'

_publ_section_title
;
 Regio- and chemoselective oxidation of the bis(bidentate) phosphine
 cis,trans,cis-1,2,3,4-tetrakis(diphenylphosphino)cyclobutane via
 cobalt(II) mediated dioxygen activation
;
_journal_issue 8
_journal_name_full 'Dalton Transactions'
_journal_page_first 1383
_journal_paper_doi 10.1039/b813720j
_journal_year 2009
_chemical_formula_moiety 'C52 H44 Br4 Co2 O4 P4, 2(C H2 Cl2)'
_chemical_formula_sum 'C54 H48 Br4 Cl4 Co2 O4 P4'
_chemical_formula_weight 1464.13
_chemical_name_common (Co2Br4(dppcbO4))
_chemical_name_systematic '[Co2Br4(dppcbO4)]'
_space_group_IT_number 15
_symmetry_cell_setting monoclinic
_symmetry_space_group_name_Hall '-C 2yc'
_symmetry_space_group_name_H-M 'C 1 2/c 1'
_atom_sites_solution_hydrogens geom
_atom_sites_solution_primary direct
_atom_sites_solution_secondary difmap
_audit_creation_method SHELXL-97
_cell_angle_alpha 90.00
_cell_angle_beta 120.084(1)
_cell_angle_gamma 90.00
_cell_formula_units_Z 4
_cell_length_a 21.2304(3)
_cell_length_b 22.5106(3)
_cell_length_c 14.0664(3)
_cell_measurement_reflns_used 40954
_cell_measurement_temperature 223(2)
_cell_measurement_theta_max 27.485
_cell_measurement_theta_min 0.998
_cell_volume 5816.89(18)
_computing_cell_refinement 'Denzo and Scalepack'
_computing_data_collection 'Kappa CCD'
_computing_data_reduction 'Denzo and Scalepack'
_computing_molecular_graphics 'SHELXTL-NT V6.1'
_computing_publication_material 'SHELXTL-NT V6.1'
_computing_structure_refinement 'SHELXL-97 (Sheldrick, 1997)'
_computing_structure_solution 'SHELXS-97 (Sheldrick, 1990)'
_diffrn_ambient_temperature 223(2)
_diffrn_measured_fraction_theta_full 0.981
_diffrn_measured_fraction_theta_max 0.981
_diffrn_measurement_device_type 'Kappa CCD'
_diffrn_measurement_method 'phi- and omega-scans'
_diffrn_radiation_monochromator graphite
_diffrn_radiation_source 'fine-focus sealed tube'
_diffrn_radiation_type MoK\a
_diffrn_radiation_wavelength 0.71073
_diffrn_reflns_av_R_equivalents 0.0440
_diffrn_reflns_av_sigmaI/netI 0.0633
_diffrn_reflns_limit_h_max 27
_diffrn_reflns_limit_h_min -27
_diffrn_reflns_limit_k_max 29
_diffrn_reflns_limit_k_min -29
_diffrn_reflns_limit_l_max 18
_diffrn_reflns_limit_l_min -18
_diffrn_reflns_number 23998
_diffrn_reflns_theta_full 27.50
_diffrn_reflns_theta_max 27.50
_diffrn_reflns_theta_min 1.73
_diffrn_standards_decay_% 0
_diffrn_standards_interval_time 120
_diffrn_standards_number 3
_exptl_absorpt_coefficient_mu 3.655
_exptl_absorpt_correction_T_max 0.165
_exptl_absorpt_correction_T_min 0.130
_exptl_absorpt_correction_type multi-scan
_exptl_absorpt_process_details 'Otwinowski et al, 1997'
_exptl_crystal_colour green
_exptl_crystal_density_diffrn 1.672
_exptl_crystal_density_method 'not measured'
_exptl_crystal_description prism
_exptl_crystal_F_000 2904.0
_exptl_crystal_size_max 0.6
_exptl_crystal_size_mid 0.55
_exptl_crystal_size_min 0.5
_refine_diff_density_max 0.900
_refine_diff_density_min -0.610
_refine_diff_density_rms 0.110
_refine_ls_extinction_method none
_refine_ls_goodness_of_fit_ref 0.980
_refine_ls_hydrogen_treatment mixed
_refine_ls_matrix_type full
_refine_ls_number_parameters 349
_refine_ls_number_reflns 6479
_refine_ls_number_restraints 0
_refine_ls_restrained_S_all 0.980
_refine_ls_R_factor_all 0.0610
_refine_ls_R_factor_gt 0.0430
_refine_ls_shift/su_max 0.020
_refine_ls_shift/su_mean 0.001
_refine_ls_structure_factor_coef Fsqd
_refine_ls_weighting_details 'calc w=1/[\s^2^(Fo^2^)+(0.0762P)^2^+14.3536P] where P=(Fo^2^+2Fc^2^)/3'
_refine_ls_weighting_scheme calc
_refine_ls_wR_factor_gt 0.1107
_refine_ls_wR_factor_ref 0.1555
_reflns_number_gt 4955
_reflns_number_total 6688
_reflns_threshold_expression >2sigma(I)
_cod_data_source_file b813720j.txt
_cod_data_source_block 7b
_cod_original_sg_symbol_H-M 'C 2/c'
_cod_database_code 7000522
_diffrn_measured_fraction 0.981

loop_
_symmetry_equiv_pos_as_xyz
'x, y, z'
'-x, y, -z+1/2'
'x+1/2, y+1/2, z'
'-x+1/2, y+1/2, -z+1/2'
'-x, -y, -z'
'x, -y, z-1/2'
'-x+1/2, -y+1/2, -z'
'x+1/2, -y+1/2, z-1/2'

loop_
_atom_site_label
_atom_site_type_symbol
_atom_site_fract_x
_atom_site_fract_y
_atom_site_fract_z
_atom_site_U_iso_or_equiv
_atom_site_adp_type
_atom_site_occupancy
_atom_site_symmetry_multiplicity
_atom_site_calc_flag
_atom_site_refinement_flags
_atom_site_disorder_assembly
_atom_site_disorder_group
Co1 Co 0.39754(3) 0.19086(3) 0.43381(5) 0.02329(17) Uani 1 1 d . . .
Br1 Br 0.28689(3) 0.17299(3) 0.43312(5) 0.0527(2) Uani 1 1 d . . .
Br2 Br 0.40466(3) 0.19396(2) 0.27210(4) 0.04071(18) Uani 1 1 d . . .
P1 P 0.54488(6) 0.14894(5) 0.65632(9) 0.0193(2) Uani 1 1 d . . .
P2 P 0.49072(6) 0.30449(5) 0.59369(9) 0.0174(2) Uani 1 1 d . . .
O1 O 0.42885(18) 0.26783(14) 0.5091(3) 0.0292(7) Uani 1 1 d . . .
O2 O 0.47697(18) 0.14258(14) 0.5464(3) 0.0281(7) Uani 1 1 d . . .
C1 C 0.5361(2) 0.20145(17) 0.7477(3) 0.0161(8) Uani 1 1 d . . .
C2 C 0.5287(2) 0.27084(17) 0.7306(3) 0.0153(8) Uani 1 1 d . . .
C11 C 0.5693(3) 0.07766(19) 0.7227(4) 0.0243(9) Uani 1 1 d . . .
C12 C 0.5376(3) 0.0284(2) 0.6535(5) 0.0407(13) Uani 1 1 d . . .
H12A H 0.5019 0.0333 0.5793 0.049 Uiso 1 1 calc R . .
C13 C 0.5606(4) -0.0278(3) 0.6981(6) 0.064(2) Uani 1 1 d . . .
H13A H 0.5407 -0.0614 0.6528 0.077 Uiso 1 1 calc R . .
C14 C 0.6121(4) -0.0356(3) 0.8071(6) 0.065(2) Uani 1 1 d . . .
H14A H 0.6268 -0.0741 0.8357 0.078 Uiso 1 1 calc R . .
C15 C 0.6422(4) 0.0136(3) 0.8747(5) 0.0568(18) Uani 1 1 d . . .
H15A H 0.6769 0.0085 0.9494 0.068 Uiso 1 1 calc R . .
C16 C 0.6209(3) 0.0702(2) 0.8320(4) 0.0367(12) Uani 1 1 d . . .
H16A H 0.6417 0.1035 0.8775 0.044 Uiso 1 1 calc R . .
C21 C 0.6211(2) 0.17357(19) 0.6466(4) 0.0233(9) Uani 1 1 d . . .
C22 C 0.6864(3) 0.1888(2) 0.7405(4) 0.0292(10) Uani 1 1 d . . .
H22A H 0.6892 0.1887 0.8093 0.035 Uiso 1 1 calc R . .
C23 C 0.7474(3) 0.2042(2) 0.7335(5) 0.0369(12) Uani 1 1 d . . .
H23A H 0.7917 0.2137 0.7968 0.044 Uiso 1 1 calc R . .
C24 C 0.7412(3) 0.2051(3) 0.6305(5) 0.0420(13) Uani 1 1 d . . .
H24A H 0.7818 0.2161 0.6247 0.050 Uiso 1 1 calc R . .
C25 C 0.6776(3) 0.1906(2) 0.5370(5) 0.0405(13) Uani 1 1 d . . .
H25A H 0.6751 0.1913 0.4683 0.049 Uiso 1 1 calc R . .
C26 C 0.6166(3) 0.1748(2) 0.5448(4) 0.0337(11) Uani 1 1 d . . .
H26A H 0.5726 0.1651 0.4811 0.040 Uiso 1 1 calc R . .
C31 C 0.4546(2) 0.37618(19) 0.5982(4) 0.0213(9) Uani 1 1 d . . .
C32 C 0.4941(3) 0.4282(2) 0.6183(5) 0.0341(11) Uani 1 1 d . . .
H32A H 0.5432 0.4270 0.6369 0.041 Uiso 1 1 calc R . .
C33 C 0.4606(4) 0.4822(2) 0.6109(6) 0.0529(17) Uani 1 1 d . . .
H33A H 0.4869 0.5177 0.6232 0.063 Uiso 1 1 calc R . .
C34 C 0.3893(4) 0.4840(3) 0.5857(6) 0.0554(17) Uani 1 1 d . . .
H34A H 0.3669 0.5208 0.5806 0.067 Uiso 1 1 calc R . .
C35 C 0.3507(3) 0.4326(3) 0.5681(6) 0.0459(15) Uani 1 1 d . . .
H35A H 0.3024 0.4340 0.5535 0.055 Uiso 1 1 calc R . .
C36 C 0.3824(3) 0.3786(2) 0.5716(4) 0.0309(11) Uani 1 1 d . . .
H36A H 0.3551 0.3435 0.5560 0.037 Uiso 1 1 calc R . .
C41 C 0.5612(3) 0.31890(19) 0.5620(4) 0.0239(9) Uani 1 1 d . . .
C42 C 0.6309(3) 0.3342(2) 0.6404(5) 0.0341(11) Uani 1 1 d . . .
H42A H 0.6452 0.3327 0.7153 0.041 Uiso 1 1 calc R . .
C43 C 0.6803(3) 0.3519(3) 0.6080(6) 0.0450(14) Uani 1 1 d . . .
H43A H 0.7281 0.3625 0.6612 0.054 Uiso 1 1 calc R . .
C44 C 0.6593(4) 0.3539(3) 0.4987(6) 0.0468(15) Uani 1 1 d . . .
H44A H 0.6926 0.3667 0.4774 0.056 Uiso 1 1 calc R . .
C45 C 0.5908(4) 0.3376(3) 0.4205(5) 0.0469(15) Uani 1 1 d . . .
H45A H 0.5772 0.3385 0.3458 0.056 Uiso 1 1 calc R . .
C46 C 0.5406(3) 0.3196(2) 0.4516(5) 0.0374(12) Uani 1 1 d . . .
H46A H 0.4933 0.3081 0.3981 0.045 Uiso 1 1 calc R . .
H1 H 0.580(4) 0.199(3) 0.829(6) 0.050 Uiso 1 1 d . . .
H2 H 0.573(4) 0.292(3) 0.780(5) 0.050 Uiso 1 1 d . . .
Cl1 Cl 0.7508(4) -0.0180(2) 0.7050(5) 0.196(2) Uani 1 1 d DU . .
Cl2 Cl 0.86491(17) 0.07475(18) 0.7944(3) 0.1303(12) Uani 1 1 d DU . .
C3 C 0.7690(8) 0.0482(5) 0.744(2) 0.184(2) Uani 1 1 d D . .
H3A H 0.7582 0.0541 0.8037 0.451 Uiso 1 1 calc R . .
H3B H 0.7358 0.0738 0.6832 0.451 Uiso 1 1 calc R . .

loop_
_atom_site_aniso_label
_atom_site_aniso_U_11
_atom_site_aniso_U_22
_atom_site_aniso_U_33
_atom_site_aniso_U_23
_atom_site_aniso_U_13
_atom_site_aniso_U_12
Co1 0.0219(3) 0.0226(3) 0.0191(3) -0.0013(2) 0.0056(2) -0.0014(2)
Br1 0.0228(3) 0.0748(4) 0.0482(4) 0.0300(3) 0.0085(2) -0.0068(3)
Br2 0.0588(4) 0.0394(3) 0.0244(3) -0.0010(2) 0.0212(3) 0.0088(2)
P1 0.0226(5) 0.0165(5) 0.0173(5) -0.0024(4) 0.0088(4) 0.0038(4)
P2 0.0221(5) 0.0153(5) 0.0184(5) 0.0003(4) 0.0129(4) -0.0017(4)
O1 0.0344(18) 0.0214(16) 0.0261(17) -0.0047(13) 0.0108(15) -0.0056(13)
O2 0.0271(16) 0.0264(17) 0.0206(16) -0.0034(13) 0.0042(13) 0.0044(13)
C1 0.0169(19) 0.0175(19) 0.0143(19) -0.0026(14) 0.0082(16) 0.0009(15)
C2 0.022(2) 0.0120(18) 0.0158(19) -0.0018(14) 0.0123(17) -0.0028(15)
C11 0.031(2) 0.014(2) 0.025(2) 0.0002(16) 0.0123(19) 0.0049(17)
C12 0.055(3) 0.022(2) 0.034(3) -0.008(2) 0.014(3) -0.001(2)
C13 0.089(5) 0.020(3) 0.062(4) -0.007(3) 0.022(4) 0.004(3)
C14 0.078(5) 0.023(3) 0.056(4) 0.010(3) 0.006(4) 0.012(3)
C15 0.059(4) 0.037(3) 0.040(3) 0.012(3) -0.001(3) 0.003(3)
C16 0.043(3) 0.025(2) 0.028(3) -0.0015(19) 0.007(2) 0.001(2)
C21 0.027(2) 0.017(2) 0.028(2) -0.0024(17) 0.016(2) 0.0055(17)
C22 0.031(3) 0.036(3) 0.026(2) -0.0098(19) 0.018(2) -0.002(2)
C23 0.038(3) 0.035(3) 0.044(3) -0.013(2) 0.026(3) -0.007(2)
C24 0.044(3) 0.044(3) 0.053(4) -0.011(3) 0.035(3) -0.010(2)
C25 0.056(4) 0.043(3) 0.043(3) -0.001(2) 0.039(3) 0.002(3)
C26 0.040(3) 0.039(3) 0.024(2) -0.002(2) 0.017(2) 0.003(2)
C31 0.028(2) 0.017(2) 0.023(2) 0.0054(16) 0.0152(19) 0.0033(17)
C32 0.035(3) 0.021(2) 0.048(3) -0.004(2) 0.023(2) -0.0029(19)
C33 0.063(4) 0.017(3) 0.091(5) 0.002(3) 0.048(4) 0.002(3)
C34 0.071(4) 0.026(3) 0.085(5) 0.012(3) 0.051(4) 0.019(3)
C35 0.037(3) 0.040(3) 0.069(4) 0.014(3) 0.033(3) 0.017(2)
C36 0.033(3) 0.028(2) 0.041(3) 0.008(2) 0.025(2) 0.0030(19)
C41 0.032(2) 0.018(2) 0.034(3) 0.0047(17) 0.025(2) 0.0055(17)
C42 0.029(2) 0.043(3) 0.038(3) 0.010(2) 0.023(2) 0.003(2)
C43 0.026(3) 0.053(3) 0.064(4) 0.010(3) 0.029(3) 0.003(2)
C44 0.060(4) 0.038(3) 0.076(5) 0.013(3) 0.059(4) 0.010(3)
C45 0.067(4) 0.050(4) 0.043(3) 0.005(3) 0.042(3) 0.001(3)
C46 0.049(3) 0.041(3) 0.034(3) -0.001(2) 0.030(3) 0.003(2)
Cl1 0.303(7) 0.154(4) 0.220(5) -0.020(4) 0.197(6) -0.004(4)
Cl2 0.098(2) 0.182(3) 0.109(2) -0.015(2) 0.0504(18) 0.043(2)
C3 0.231(19) 0.123(11) 0.30(2) 0.022(13) 0.21(2) 0.062(12)

loop_
_atom_type_symbol
_atom_type_description
_atom_type_scat_dispersion_real
_atom_type_scat_dispersion_imag
_atom_type_scat_source
C C 0.0033 0.0016 'International Tables Vol C Tables 4.2.6.8 and 6.1.1.4'
H H 0.0000 0.0000 'International Tables Vol C Tables 4.2.6.8 and 6.1.1.4'
O O 0.0106 0.0060 'International Tables Vol C Tables 4.2.6.8 and 6.1.1.4'
P P 0.1023 0.0942 'International Tables Vol C Tables 4.2.6.8 and 6.1.1.4'
Co Co 0.3494 0.9721 'International Tables Vol C Tables 4.2.6.8 and 6.1.1.4'
Br Br -0.2901 2.4595 'International Tables Vol C Tables 4.2.6.8 and 6.1.1.4'
Cl Cl 0.1484 0.1585 'International Tables Vol C Tables 4.2.6.8 and 6.1.1.4'

loop_
_geom_angle_atom_site_label_1
_geom_angle_atom_site_label_2
_geom_angle_atom_site_label_3
_geom_angle
_geom_angle_site_symmetry_1
_geom_angle_site_symmetry_3
_geom_angle_publ_flag
O2 Co1 O1 97.57(14) . . ?
O2 Co1 Br2 110.50(11) . . ?
O1 Co1 Br2 109.06(10) . . ?
O2 Co1 Br1 110.92(11) . . ?
O1 Co1 Br1 102.58(11) . . ?
Br2 Co1 Br1 122.85(4) . . ?
O2 P1 C21 113.0(2) . . ?
O2 P1 C11 109.1(2) . . ?
C21 P1 C11 106.3(2) . . ?
O2 P1 C1 113.77(19) . . ?
C21 P1 C1 105.7(2) . . ?
C11 P1 C1 108.5(2) . . ?
O1 P2 C41 114.2(2) . . ?
O1 P2 C31 107.6(2) . . ?
C41 P2 C31 105.6(2) . . ?
O1 P2 C2 110.73(19) . . ?
C41 P2 C2 110.7(2) . . ?
C31 P2 C2 107.64(19) . . ?
P2 O1 Co1 146.8(2) . . ?
P1 O2 Co1 140.4(2) . . ?
C1 C1 C2 89.0(2) 2_656 . ?
C1 C1 P1 118.5(3) 2_656 . ?
C2 C1 P1 124.9(3) . . ?
C1 C1 H1 108(4) 2_656 . ?
C2 C1 H1 101(3) . . ?
P1 C1 H1 112(3) . . ?
C2 C2 C1 89.0(2) 2_656 . ?
C2 C2 P2 110.9(3) 2_656 . ?
C1 C2 P2 121.8(3) . . ?
C2 C2 H2 113(4) 2_656 . ?
C1 C2 H2 113(4) . . ?
P2 C2 H2 108(4) . . ?
C16 C11 C12 120.8(4) . . ?
C16 C11 P1 123.3(4) . . ?
C12 C11 P1 115.6(4) . . ?
C13 C12 C11 118.0(5) . . ?
C13 C12 H12A 121.0 . . ?
C11 C12 H12A 121.0 . . ?
C14 C13 C12 121.5(6) . . ?
C14 C13 H13A 119.3 . . ?
C12 C13 H13A 119.3 . . ?
C13 C14 C15 119.8(5) . . ?
C13 C14 H14A 120.1 . . ?
C15 C14 H14A 120.1 . . ?
C16 C15 C14 119.9(6) . . ?
C16 C15 H15A 120.0 . . ?
C14 C15 H15A 120.0 . . ?
C15 C16 C11 120.0(5) . . ?
C15 C16 H16A 120.0 . . ?
C11 C16 H16A 120.0 . . ?
C26 C21 C22 119.6(4) . . ?
C26 C21 P1 119.4(4) . . ?
C22 C21 P1 120.9(4) . . ?
C23 C22 C21 120.8(5) . . ?
C23 C22 H22A 119.6 . . ?
C21 C22 H22A 119.6 . . ?
C24 C23 C22 118.2(5) . . ?
C24 C23 H23A 120.9 . . ?
C22 C23 H23A 120.9 . . ?
C25 C24 C23 122.1(5) . . ?
C25 C24 H24A 118.9 . . ?
C23 C24 H24A 118.9 . . ?
C24 C25 C26 119.3(5) . . ?
C24 C25 H25A 120.3 . . ?
C26 C25 H25A 120.4 . . ?
C21 C26 C25 119.9(5) . . ?
C21 C26 H26A 120.1 . . ?
C25 C26 H26A 120.0 . . ?
C32 C31 C36 119.7(4) . . ?
C32 C31 P2 122.7(4) . . ?
C36 C31 P2 117.3(3) . . ?
C31 C32 C33 119.5(5) . . ?
C31 C32 H32A 120.3 . . ?
C33 C32 H32A 120.3 . . ?
C34 C33 C32 120.3(5) . . ?
C34 C33 H33A 119.9 . . ?
C32 C33 H33A 119.9 . . ?
C35 C34 C33 120.3(5) . . ?
C35 C34 H34A 119.8 . . ?
C33 C34 H34A 119.8 . . ?
C34 C35 C36 120.1(5) . . ?
C34 C35 H35A 119.9 . . ?
C36 C35 H35A 119.9 . . ?
C35 C36 C31 120.0(5) . . ?
C35 C36 H36A 120.0 . . ?
C31 C36 H36A 120.0 . . ?
C42 C41 C46 120.3(5) . . ?
C42 C41 P2 122.9(4) . . ?
C46 C41 P2 116.6(4) . . ?
C41 C42 C43 119.6(5) . . ?
C41 C42 H42A 120.2 . . ?
C43 C42 H42A 120.2 . . ?
C44 C43 C42 120.1(6) . . ?
C44 C43 H43A 120.0 . . ?
C42 C43 H43A 120.0 . . ?
C45 C44 C43 120.8(5) . . ?
C45 C44 H44A 119.6 . . ?
C43 C44 H44A 119.6 . . ?
C44 C45 C46 119.8(5) . . ?
C44 C45 H45A 120.1 . . ?
C46 C45 H45A 120.1 . . ?
C41 C46 C45 119.4(6) . . ?
C41 C46 H46A 120.3 . . ?
C45 C46 H46A 120.3 . . ?
Cl1 C3 Cl2 117.5(6) . . ?
Cl1 C3 H3A 108.1 . . ?
Cl2 C3 H3A 108.1 . . ?
Cl1 C3 H3B 107.6 . . ?
Cl2 C3 H3B 107.9 . . ?
H3A C3 H3B 107.2 . . ?

loop_
_geom_bond_atom_site_label_1
_geom_bond_atom_site_label_2
_geom_bond_distance
_geom_bond_site_symmetry_2
_geom_bond_publ_flag
Co1 O2 1.963(3) . ?
Co1 O1 1.965(3) . ?
Co1 Br2 2.3551(9) . ?
Co1 Br1 2.3786(9) . ?
P1 O2 1.502(3) . ?
P1 C21 1.780(5) . ?
P1 C11 1.797(4) . ?
P1 C1 1.824(4) . ?
P2 O1 1.502(3) . ?
P2 C41 1.792(5) . ?
P2 C31 1.802(4) . ?
P2 C2 1.838(4) . ?
C1 C1 1.564(8) 2_656 ?
C1 C2 1.576(5) . ?
C1 H1 1.05(7) . ?
C2 C2 1.564(8) 2_656 ?
C2 H2 0.97(7) . ?
C11 C16 1.380(7) . ?
C11 C12 1.405(7) . ?
C12 C13 1.388(8) . ?
C12 H12A 0.9400 . ?
C13 C14 1.377(10) . ?
C13 H13A 0.9400 . ?
C14 C15 1.390(9) . ?
C14 H14A 0.9400 . ?
C15 C16 1.384(8) . ?
C15 H15A 0.9400 . ?
C16 H16A 0.9400 . ?
C21 C26 1.387(7) . ?
C21 C22 1.396(7) . ?
C22 C23 1.391(7) . ?
C22 H22A 0.9400 . ?
C23 C24 1.386(8) . ?
C23 H23A 0.9400 . ?
C24 C25 1.370(9) . ?
C24 H24A 0.9400 . ?
C25 C26 1.399(8) . ?
C25 H25A 0.9400 . ?
C26 H26A 0.9400 . ?
C31 C32 1.385(6) . ?
C31 C36 1.385(7) . ?
C32 C33 1.383(7) . ?
C32 H32A 0.9400 . ?
C33 C34 1.372(9) . ?
C33 H33A 0.9400 . ?
C34 C35 1.368(9) . ?
C34 H34A 0.9400 . ?
C35 C36 1.378(7) . ?
C35 H35A 0.9400 . ?
C36 H36A 0.9400 . ?
C41 C42 1.375(7) . ?
C41 C46 1.386(7) . ?
C42 C43 1.395(7) . ?
C42 H42A 0.9400 . ?
C43 C44 1.370(9) . ?
C43 H43A 0.9400 . ?
C44 C45 1.363(10) . ?
C44 H44A 0.9400 . ?
C45 C46 1.400(8) . ?
C45 H45A 0.9400 . ?
C46 H46A 0.9400 . ?
Cl1 C3 1.570(13) . ?
Cl2 C3 1.887(14) . ?
C3 H3A 0.9800 . ?
C3 H3B 0.9800 . ?

loop_
_geom_torsion_atom_site_label_1
_geom_torsion_atom_site_label_2
_geom_torsion_atom_site_label_3
_geom_torsion_atom_site_label_4
_geom_torsion
_geom_torsion_site_symmetry_1
_geom_torsion_site_symmetry_2
_geom_torsion_site_symmetry_3
_geom_torsion_site_symmetry_4
_geom_torsion_publ_flag
C41 P2 O1 Co1 64.0(4) . . . . ?
C31 P2 O1 Co1 -179.1(4) . . . . ?
C2 P2 O1 Co1 -61.7(4) . . . . ?
O2 Co1 O1 P2 22.4(4) . . . . ?
Br2 Co1 O1 P2 -92.4(4) . . . . ?
Br1 Co1 O1 P2 135.9(4) . . . . ?
C21 P1 O2 Co1 -81.3(4) . . . . ?
C11 P1 O2 Co1 160.6(3) . . . . ?
C1 P1 O2 Co1 39.3(4) . . . . ?
O1 Co1 O2 P1 -1.1(4) . . . . ?
Br2 Co1 O2 P1 112.5(3) . . . . ?
Br1 Co1 O2 P1 -107.7(3) . . . . ?
O2 P1 C1 C1 41.3(4) . . . 2_656 ?
C21 P1 C1 C1 165.9(3) . . . 2_656 ?
C11 P1 C1 C1 -80.4(4) . . . 2_656 ?
O2 P1 C1 C2 -69.4(4) . . . . ?
C21 P1 C1 C2 55.2(4) . . . . ?
C11 P1 C1 C2 168.9(3) . . . . ?
C1 C1 C2 C2 15.4(4) 2_656 . . 2_656 ?
P1 C1 C2 C2 140.1(3) . . . 2_656 ?
C1 C1 C2 P2 -98.7(4) 2_656 . . . ?
P1 C1 C2 P2 26.0(5) . . . . ?
O1 P2 C2 C2 -64.6(2) . . . 2_656 ?
C41 P2 C2 C2 167.7(2) . . . 2_656 ?
C31 P2 C2 C2 52.7(3) . . . 2_656 ?
O1 P2 C2 C1 37.7(4) . . . . ?
C41 P2 C2 C1 -90.0(3) . . . . ?
C31 P2 C2 C1 155.0(3) . . . . ?
O2 P1 C11 C16 -167.9(4) . . . . ?
C21 P1 C11 C16 69.8(5) . . . . ?
C1 P1 C11 C16 -43.5(5) . . . . ?
O2 P1 C11 C12 18.2(5) . . . . ?
C21 P1 C11 C12 -104.0(4) . . . . ?
C1 P1 C11 C12 142.7(4) . . . . ?
C16 C11 C12 C13 -0.9(9) . . . . ?
P1 C11 C12 C13 173.1(6) . . . . ?
C11 C12 C13 C14 1.0(12) . . . . ?
C12 C13 C14 C15 -0.2(13) . . . . ?
C13 C14 C15 C16 -0.7(13) . . . . ?
C14 C15 C16 C11 0.8(11) . . . . ?
C12 C11 C16 C15 0.0(9) . . . . ?
P1 C11 C16 C15 -173.5(5) . . . . ?
O2 P1 C21 C26 -10.9(4) . . . . ?
C11 P1 C21 C26 108.8(4) . . . . ?
C1 P1 C21 C26 -136.0(4) . . . . ?
O2 P1 C21 C22 172.2(4) . . . . ?
C11 P1 C21 C22 -68.1(4) . . . . ?
C1 P1 C21 C22 47.1(4) . . . . ?
C26 C21 C22 C23 -1.3(7) . . . . ?
P1 C21 C22 C23 175.6(4) . . . . ?
C21 C22 C23 C24 1.3(8) . . . . ?
C22 C23 C24 C25 -1.0(8) . . . . ?
C23 C24 C25 C26 0.6(9) . . . . ?
C22 C21 C26 C25 0.8(7) . . . . ?
P1 C21 C26 C25 -176.1(4) . . . . ?
C24 C25 C26 C21 -0.5(8) . . . . ?
O1 P2 C31 C32 -145.8(4) . . . . ?
C41 P2 C31 C32 -23.4(5) . . . . ?
C2 P2 C31 C32 94.9(4) . . . . ?
O1 P2 C31 C36 29.0(4) . . . . ?
C41 P2 C31 C36 151.4(4) . . . . ?
C2 P2 C31 C36 -90.3(4) . . . . ?
C36 C31 C32 C33 -0.4(8) . . . . ?
P2 C31 C32 C33 174.3(5) . . . . ?
C31 C32 C33 C34 1.1(10) . . . . ?
C32 C33 C34 C35 0.2(11) . . . . ?
C33 C34 C35 C36 -2.3(11) . . . . ?
C34 C35 C36 C31 3.1(9) . . . . ?
C32 C31 C36 C35 -1.7(8) . . . . ?
P2 C31 C36 C35 -176.6(4) . . . . ?
O1 P2 C41 C42 -158.6(4) . . . . ?
C31 P2 C41 C42 83.4(4) . . . . ?
C2 P2 C41 C42 -32.8(5) . . . . ?
O1 P2 C41 C46 27.5(4) . . . . ?
C31 P2 C41 C46 -90.5(4) . . . . ?
C2 P2 C41 C46 153.3(4) . . . . ?
C46 C41 C42 C43 1.6(8) . . . . ?
P2 C41 C42 C43 -172.0(4) . . . . ?
C41 C42 C43 C44 -0.1(8) . . . . ?
C42 C43 C44 C45 -1.3(9) . . . . ?
C43 C44 C45 C46 1.2(9) . . . . ?
C42 C41 C46 C45 -1.7(8) . . . . ?
P2 C41 C46 C45 172.3(4) . . . . ?
C44 C45 C46 C41 0.4(9) . . . . ?
